data_1508469
loop_
_publ_author_name
'Kato, Reizo'
'Hengbo, Cui'

_publ_section_title
;
 Cation Dependence of Crystal Structure and Band Parameters in a Series of
 Molecular Conductors, beta'-(Cation)[Pd(dmit)2]2 (dmit =
 1,3-dithiole-2-thione-4,5-dithiolate)
;
_journal_issue 3
_journal_name_full Crystals
_journal_page_first 861
_journal_page_last 874
_journal_paper_doi 10.3390/cryst2030861
_journal_volume 2
_journal_year 2012
_chemical_formula_moiety '(C6 H16 P), 2(C3 Pd S10)'
_chemical_formula_sum 'C18 H16 P Pd2 S20'
_chemical_formula_weight 1117.30
_space_group_IT_number 15
_symmetry_cell_setting monoclinic
_symmetry_Int_Tables_number 15
_symmetry_space_group_name_Hall '-C 2yc'
_symmetry_space_group_name_H-M 'C 1 2/c 1'
_cell_angle_alpha 90.0000
_cell_angle_beta 96.009(3)
_cell_angle_gamma 90.0000
_cell_formula_units_Z 4
_cell_length_a 14.473(3)
_cell_length_b 6.3918(13)
_cell_length_c 37.859(8)
_cell_measurement_reflns_used 4107
_cell_measurement_temperature 296(2)
_cell_measurement_theta_max 31.3
_cell_measurement_theta_min 2.2
_cell_volume 3483.0(13)
_computing_cell_refinement CrystalClear
_computing_data_collection CrystalClear
_computing_data_reduction CrystalStructure
_computing_publication_material 'CrystalStructure 3.8'
_computing_structure_refinement 'SHELXL-97 (Sheldrick, 1997)'
_computing_structure_solution SIR92
_diffrn_ambient_temperature 296(2)
_diffrn_detector_area_resol_mean 7.31
_diffrn_measured_fraction_theta_full 0.959
_diffrn_measured_fraction_theta_max 0.959
_diffrn_measurement_device_type 'Rigaku Mercury'
_diffrn_measurement_method \w
_diffrn_radiation_type 'Mo K\a'
_diffrn_radiation_wavelength 0.71075
_diffrn_reflns_av_R_equivalents 0.043
_diffrn_reflns_limit_h_max 19
_diffrn_reflns_limit_h_min -19
_diffrn_reflns_limit_k_max 8
_diffrn_reflns_limit_k_min -8
_diffrn_reflns_limit_l_max 52
_diffrn_reflns_limit_l_min -53
_diffrn_reflns_number 15370
_diffrn_reflns_theta_full 30.00
_diffrn_reflns_theta_max 30.00
_exptl_absorpt_coefficient_mu 2.296
_exptl_absorpt_correction_T_max 0.6567
_exptl_absorpt_correction_T_min 0.6567
_exptl_absorpt_correction_type empirical
_exptl_crystal_colour black
_exptl_crystal_density_diffrn 2.130
_exptl_crystal_density_method 'not measured'
_exptl_crystal_description platelet
_exptl_crystal_F_000 2204.00
_exptl_crystal_size_max 0.18
_exptl_crystal_size_mid 0.18
_exptl_crystal_size_min 0.02
_refine_diff_density_max 0.97
_refine_diff_density_min -0.79
_refine_ls_extinction_method none
_refine_ls_goodness_of_fit_ref 1.036
_refine_ls_hydrogen_treatment refall
_refine_ls_number_parameters 187
_refine_ls_number_reflns 4844
_refine_ls_R_factor_gt 0.0323
_refine_ls_shift/su_max 0.0030
_refine_ls_structure_factor_coef Fsqd
_refine_ls_weighting_details 'w = 1/[\s^2^(Fo^2^)+(0.0376P)^2^+0.0000P] where P=(Fo^2^+2Fc^2^)/3'
_refine_ls_weighting_scheme calc
_refine_ls_wR_factor_ref 0.0931
_reflns_number_gt 3733
_reflns_number_total 4844
_reflns_threshold_expression F^2^>2.0\s(F^2^)
_cod_data_source_file C18H16PPd2S20_C2_c_Et2Me2PPddmit22_crystals-02-00861-s001_DC204.cif
_cod_data_source_block '__403_Et2Me2P_110812'
_cod_original_cell_volume 3483.1(13)
_cod_original_formula_sum 'C18 H16 P Pd2 S20 '
_cod_database_code 1508469

loop_
_symmetry_equiv_pos_site_id
_symmetry_equiv_pos_as_xyz
1 +X,+Y,+Z
2 -X,+Y,1/2-Z
3 -X,-Y,-Z
4 +X,-Y,1/2+Z
5 1/2+X,1/2+Y,+Z
6 1/2-X,1/2+Y,1/2-Z
7 1/2-X,1/2-Y,-Z
8 1/2+X,1/2-Y,1/2+Z

loop_
_atom_site_label
_atom_site_type_symbol
_atom_site_fract_x
_atom_site_fract_y
_atom_site_fract_z
_atom_site_U_iso_or_equiv
_atom_site_adp_type
_atom_site_occupancy
_atom_site_symmetry_multiplicity
_atom_site_calc_flag
_atom_site_refinement_flags
Pd(1) Pd 0.848419(16) 0.17743(3) 0.517395(6) 0.02691(7) Uani 1.00 1 d .
S(1) S 0.85980(6) 0.48203(12) 0.55005(2) 0.03254(18) Uani 1.00 1 d .
S(2) S 0.78608(6) 0.00785(12) 0.56328(2) 0.03402(18) Uani 1.00 1 d .
S(3) S 0.92010(6) 0.34267(12) 0.47379(2) 0.0341(2) Uani 1.00 1 d .
S(4) S 0.84713(6) -0.13022(12) 0.48565(2) 0.03327(18) Uani 1.00 1 d .
S(5) S 0.81851(7) 0.57338(14) 0.62458(2) 0.0415(2) Uani 1.00 1 d .
S(6) S 0.75269(7) 0.15582(15) 0.63601(2) 0.0428(2) Uani 1.00 1 d .
S(7) S 0.97707(7) 0.19021(13) 0.40460(2) 0.0380(2) Uani 1.00 1 d .
S(8) S 0.91476(6) -0.23241(13) 0.41544(2) 0.0373(2) Uani 1.00 1 d .
S(9) S 0.75613(9) 0.4670(2) 0.69444(3) 0.0692(3) Uani 1.00 1 d .
S(10) S 0.99511(8) -0.12958(17) 0.34880(3) 0.0522(2) Uani 1.00 1 d .
P(1) P 1.0000 0.7776(2) 0.7500 0.0595(4) Uani 1.00 2 d S
C(1) C 0.8207(2) 0.4028(5) 0.58865(8) 0.0307(6) Uani 1.00 1 d .
C(2) C 0.7886(2) 0.2041(5) 0.59433(8) 0.0321(7) Uani 1.00 1 d .
C(3) C 0.9282(2) 0.1468(4) 0.44399(8) 0.0287(6) Uani 1.00 1 d .
C(4) C 0.8972(2) -0.0550(4) 0.44907(8) 0.0280(6) Uani 1.00 1 d .
C(5) C 0.7748(2) 0.4016(5) 0.65350(9) 0.0390(8) Uani 1.00 1 d .
C(6) C 0.9633(2) -0.0601(5) 0.38758(9) 0.0334(7) Uani 1.00 1 d .
C(7) C 0.9022(3) 0.9382(6) 0.73502(14) 0.0824(16) Uani 1.00 1 d .
C(8) C 1.0265(3) 0.6281(7) 0.71190(13) 0.0697(13) Uani 1.00 1 d .
C(9) C 1.1109(3) 0.4942(7) 0.71827(14) 0.0880(17) Uani 1.00 1 d .
H(1) H 0.9236 1.0694 0.7266 0.099 Uiso 1.00 1 c R
H(2) H 0.8656 0.9627 0.7543 0.099 Uiso 1.00 1 c R
H(3) H 0.8650 0.8685 0.7161 0.099 Uiso 1.00 1 c R
H(4) H 0.9737 0.5395 0.7043 0.084 Uiso 1.00 1 c R
H(5) H 1.0349 0.7240 0.6926 0.084 Uiso 1.00 1 c R
H(6) H 1.1647 0.5736 0.7137 0.106 Uiso 1.00 1 c R
H(7) H 1.1047 0.3753 0.7027 0.106 Uiso 1.00 1 c R
H(8) H 1.1177 0.4474 0.7425 0.106 Uiso 1.00 1 c R

loop_
_atom_site_aniso_label
_atom_site_aniso_U_11
_atom_site_aniso_U_22
_atom_site_aniso_U_33
_atom_site_aniso_U_12
_atom_site_aniso_U_13
_atom_site_aniso_U_23
Pd(1) 0.03049(15) 0.02833(13) 0.02258(13) -0.00236(10) 0.00595(10) -0.00225(10)
S(1) 0.0409(4) 0.0312(4) 0.0266(4) -0.0055(3) 0.0086(3) -0.0041(3)
S(2) 0.0448(5) 0.0313(4) 0.0273(4) -0.0046(3) 0.0100(3) -0.0007(3)
S(3) 0.0436(5) 0.0309(4) 0.0295(4) -0.0093(3) 0.0118(3) -0.0044(3)
S(4) 0.0464(5) 0.0279(3) 0.0272(4) -0.0054(3) 0.0121(3) -0.0017(3)
S(5) 0.0533(5) 0.0433(4) 0.0287(4) 0.0006(4) 0.0079(4) -0.0097(3)
S(6) 0.0487(5) 0.0554(5) 0.0262(4) -0.0065(4) 0.0122(4) -0.0000(3)
S(7) 0.0456(5) 0.0401(4) 0.0305(4) -0.0066(4) 0.0150(3) -0.0002(3)
S(8) 0.0478(5) 0.0342(4) 0.0315(4) -0.0004(3) 0.0123(4) -0.0060(3)
S(9) 0.0819(8) 0.0968(8) 0.0324(5) -0.0125(7) 0.0226(5) -0.0197(5)
S(10) 0.0621(6) 0.0667(6) 0.0301(5) 0.0045(5) 0.0164(4) -0.0084(4)
P(1) 0.0768(12) 0.0490(8) 0.0561(10) 0.0000 0.0235(9) 0.0000
C(1) 0.0285(16) 0.0401(17) 0.0234(15) 0.0011(14) 0.0029(13) -0.0042(13)
C(2) 0.0276(17) 0.0467(19) 0.0224(15) 0.0019(14) 0.0054(12) -0.0000(13)
C(3) 0.0237(15) 0.0373(16) 0.0259(16) 0.0004(13) 0.0060(12) -0.0006(12)
C(4) 0.0296(16) 0.0316(15) 0.0228(15) 0.0040(13) 0.0034(12) -0.0031(12)
C(5) 0.0353(19) 0.054(2) 0.0281(17) 0.0011(16) 0.0039(14) -0.0086(15)
C(6) 0.0295(17) 0.0447(18) 0.0253(16) 0.0039(14) 0.0001(13) -0.0010(13)
C(7) 0.099(3) 0.067(2) 0.088(4) 0.027(2) 0.040(3) 0.035(2)
C(8) 0.082(3) 0.060(2) 0.065(3) 0.012(2) -0.001(2) -0.013(2)
C(9) 0.112(4) 0.067(3) 0.083(4) 0.014(3) 0.000(3) -0.023(2)

loop_
_atom_type_symbol
_atom_type_description
_atom_type_scat_dispersion_real
_atom_type_scat_dispersion_imag
_atom_type_scat_source
S S 0.125 0.123
;
International Tables for Crystallography
(1992, Vol. C, Tables 4.2.6.8 and 6.1.1.4)
;
Pd Pd -0.999 1.007
;
International Tables for Crystallography
(1992, Vol. C, Tables 4.2.6.8 and 6.1.1.4)
;
P P 0.102 0.094
;
International Tables for Crystallography
(1992, Vol. C, Tables 4.2.6.8 and 6.1.1.4)
;
C C 0.003 0.002
;
International Tables for Crystallography
(1992, Vol. C, Tables 4.2.6.8 and 6.1.1.4)
;
H H 0.000 0.000
;
International Tables for Crystallography
(1992, Vol. C, Table 6.1.1.4)
;

loop_
_geom_angle_atom_site_label_1
_geom_angle_atom_site_label_2
_geom_angle_atom_site_label_3
_geom_angle
_geom_angle_publ_flag
_geom_angle_site_symmetry_1
_geom_angle_site_symmetry_3
S(1) Pd(1) S(2) 90.26(2) yes . .
S(1) Pd(1) S(3) 89.13(2) yes . .
S(1) Pd(1) S(4) 176.32(3) yes . .
S(2) Pd(1) S(3) 176.15(3) yes . .
S(2) Pd(1) S(4) 90.53(2) yes . .
S(3) Pd(1) S(4) 89.84(2) yes . .
Pd(1) S(1) C(1) 101.44(11) yes . .
Pd(1) S(2) C(2) 100.95(11) yes . .
Pd(1) S(3) C(3) 101.91(11) yes . .
Pd(1) S(4) C(4) 101.71(10) yes . .
C(1) S(5) C(5) 97.78(16) yes . .
C(2) S(6) C(5) 97.22(16) yes . .
C(3) S(7) C(6) 97.50(16) yes . .
C(4) S(8) C(6) 97.54(15) yes . .
C(7) P(1) C(7) 110.1(2) yes . 2_756
C(7) P(1) C(8) 106.1(2) yes . .
C(7) P(1) C(8) 109.2(2) yes . 2_756
C(7) P(1) C(8) 109.2(2) yes 2_756 .
C(7) P(1) C(8) 106.1(2) yes 2_756 2_756
C(8) P(1) C(8) 116.0(2) yes . 2_756
S(1) C(1) S(5) 121.26(18) yes . .
S(1) C(1) C(2) 123.9(2) yes . .
S(5) C(1) C(2) 114.9(2) yes . .
S(2) C(2) S(6) 120.28(19) yes . .
S(2) C(2) C(1) 123.4(2) yes . .
S(6) C(2) C(1) 116.3(2) yes . .
S(3) C(3) S(7) 121.00(18) yes . .
S(3) C(3) C(4) 123.2(2) yes . .
S(7) C(3) C(4) 115.8(2) yes . .
S(4) C(4) S(8) 121.25(17) yes . .
S(4) C(4) C(3) 123.3(2) yes . .
S(8) C(4) C(3) 115.5(2) yes . .
S(5) C(5) S(6) 113.84(19) yes . .
S(5) C(5) S(9) 122.9(2) yes . .
S(6) C(5) S(9) 123.3(2) yes . .
S(7) C(6) S(8) 113.69(19) yes . .
S(7) C(6) S(10) 123.4(2) yes . .
S(8) C(6) S(10) 122.9(2) yes . .
P(1) C(8) C(9) 114.4(3) yes . .
P(1) C(7) H(1) 109.5 no . .
P(1) C(7) H(2) 109.5 no . .
P(1) C(7) H(3) 109.5 no . .
H(1) C(7) H(2) 109.5 no . .
H(1) C(7) H(3) 109.5 no . .
H(2) C(7) H(3) 109.5 no . .
P(1) C(8) H(4) 108.6 no . .
P(1) C(8) H(5) 108.7 no . .
C(9) C(8) H(4) 108.6 no . .
C(9) C(8) H(5) 108.6 no . .
H(4) C(8) H(5) 107.6 no . .
C(8) C(9) H(6) 109.5 no . .
C(8) C(9) H(7) 109.5 no . .
C(8) C(9) H(8) 109.5 no . .
H(6) C(9) H(7) 109.5 no . .
H(6) C(9) H(8) 109.5 no . .
H(7) C(9) H(8) 109.5 no . .

loop_
_geom_bond_atom_site_label_1
_geom_bond_atom_site_label_2
_geom_bond_distance
_geom_bond_publ_flag
_geom_bond_site_symmetry_2
Pd(1) S(1) 2.3029(7) yes .
Pd(1) S(2) 2.3097(8) yes .
Pd(1) S(3) 2.2969(8) yes .
Pd(1) S(4) 2.3037(7) yes .
S(1) C(1) 1.699(3) yes .
S(2) C(2) 1.717(3) yes .
S(3) C(3) 1.698(3) yes .
S(4) C(4) 1.698(3) yes .
S(5) C(1) 1.746(3) yes .
S(5) C(5) 1.717(3) yes .
S(6) C(2) 1.740(3) yes .
S(6) C(5) 1.722(3) yes .
S(7) C(3) 1.738(3) yes .
S(7) C(6) 1.729(3) yes .
S(8) C(4) 1.743(3) yes .
S(8) C(6) 1.724(3) yes .
S(9) C(5) 1.655(3) yes .
S(10) C(6) 1.645(3) yes .
P(1) C(7) 1.792(4) yes .
P(1) C(7) 1.792(4) yes 2_756
P(1) C(8) 1.805(4) yes .
P(1) C(8) 1.805(4) yes 2_756
C(1) C(2) 1.377(4) yes .
C(3) C(4) 1.386(4) yes .
C(8) C(9) 1.491(7) yes .
C(7) H(1) 0.960 no .
C(7) H(2) 0.960 no .
C(7) H(3) 0.960 no .
C(8) H(4) 0.970 no .
C(8) H(5) 0.970 no .
C(9) H(6) 0.960 no .
C(9) H(7) 0.960 no .
C(9) H(8) 0.960 no .

loop_
_geom_contact_atom_site_label_1
_geom_contact_atom_site_label_2
_geom_contact_distance
_geom_contact_site_symmetry_2
Pd(1) Pd(1) 3.1505(3) 7_656
S(1) S(2) 3.5773(11) 1_565
S(1) S(3) 3.5805(12) 3_766
S(1) S(4) 3.4680(10) 1_565
S(1) S(4) 3.2933(11) 7_656
S(1) S(7) 3.4731(11) 3_766
S(2) S(1) 3.5773(11) 1_545
S(2) S(3) 3.3031(11) 7_656
S(2) S(4) 3.4967(10) 7_646
S(2) S(8) 3.5621(12) 7_646
S(3) S(1) 3.5805(12) 3_766
S(3) S(2) 3.3031(11) 7_656
S(3) S(3) 3.5174(10) 3_766
S(3) S(4) 3.5732(11) 1_565
S(3) S(8) 3.4967(11) 1_565
S(4) S(1) 3.4680(10) 1_545
S(4) S(1) 3.2933(11) 7_656
S(4) S(2) 3.4967(10) 7_646
S(4) S(3) 3.5732(11) 1_545
S(4) S(4) 3.4741(12) 7_646
S(5) S(7) 3.5974(13) 3_766
S(7) S(1) 3.4731(11) 3_766
S(7) S(5) 3.5974(13) 3_766
S(8) S(2) 3.5621(12) 7_646
S(8) S(3) 3.4967(11) 1_545
C(1) C(4) 3.462(4) 7_656
C(2) C(3) 3.451(4) 7_656
C(3) C(2) 3.451(4) 7_656
C(4) C(1) 3.462(4) 7_656
S(5) H(4) 3.575 .
S(6) H(6) 3.367 5_445
S(9) H(2) 2.753 6_646
S(9) H(3) 3.077 .
S(9) H(4) 3.166 .
S(9) H(5) 3.554 5_445
S(9) H(6) 2.968 5_445
S(9) H(7) 3.442 5_455
S(9) H(8) 2.853 2_756
S(10) H(1) 3.222 3_766
S(10) H(4) 3.362 3_756
S(10) H(5) 3.038 3_766
S(10) H(7) 2.787 3_756
C(5) H(4) 3.406 .
C(5) H(6) 3.591 5_445
C(7) H(6) 3.555 5_455
C(7) H(8) 3.384 2_766
C(9) H(1) 3.492 2_746
C(9) H(2) 3.558 2_746
H(1) S(10) 3.222 3_766
H(1) C(9) 3.492 2_766
H(1) H(4) 3.224 1_565
H(1) H(7) 3.465 1_565
H(1) H(7) 3.374 2_766
H(1) H(8) 2.776 2_766
H(2) S(9) 2.753 6_656
H(2) C(9) 3.558 2_766
H(2) H(6) 3.223 5_455
H(2) H(7) 3.104 2_766
H(2) H(8) 3.109 2_766
H(2) H(8) 3.571 5_455
H(3) S(9) 3.077 .
H(3) H(6) 3.175 5_455
H(4) S(5) 3.575 .
H(4) S(9) 3.166 .
H(4) S(10) 3.362 3_756
H(4) C(5) 3.406 .
H(4) H(1) 3.224 1_545
H(5) S(9) 3.554 5_555
H(5) S(10) 3.038 3_766
H(6) S(6) 3.367 5_555
H(6) S(9) 2.968 5_555
H(6) C(5) 3.591 5_555
H(6) C(7) 3.555 5_545
H(6) H(2) 3.223 5_545
H(6) H(3) 3.175 5_545
H(7) S(9) 3.442 5_545
H(7) S(10) 2.787 3_756
H(7) H(1) 3.465 1_545
H(7) H(1) 3.374 2_746
H(7) H(2) 3.104 2_746
H(8) S(9) 2.853 2_756
H(8) C(7) 3.384 2_746
H(8) H(1) 2.776 2_746
H(8) H(2) 3.109 2_746
H(8) H(2) 3.571 5_545

loop_
_geom_torsion_atom_site_label_1
_geom_torsion_atom_site_label_2
_geom_torsion_atom_site_label_3
_geom_torsion_atom_site_label_4
_geom_torsion
_geom_torsion_site_symmetry_1
_geom_torsion_site_symmetry_3
_geom_torsion_site_symmetry_4
S(1) Pd(1) S(2) C(2) -1.72(11) . . .
S(2) Pd(1) S(1) C(1) 2.19(11) . . .
S(1) Pd(1) S(3) C(3) 177.44(10) . . .
S(3) Pd(1) S(1) C(1) -174.01(11) . . .
S(1) Pd(1) S(4) C(4) -74.6(4) . . .
S(4) Pd(1) S(1) C(1) -100.3(4) . . .
S(2) Pd(1) S(3) C(3) 96.5(4) . . .
S(3) Pd(1) S(2) C(2) 79.2(4) . . .
S(2) Pd(1) S(4) C(4) -177.09(10) . . .
S(4) Pd(1) S(2) C(2) 174.69(11) . . .
S(3) Pd(1) S(4) C(4) -0.91(10) . . .
S(4) Pd(1) S(3) C(3) 0.97(10) . . .
Pd(1) S(1) C(1) S(5) 177.48(16) . . .
Pd(1) S(1) C(1) C(2) -2.5(2) . . .
Pd(1) S(2) C(2) S(6) -177.32(16) . . .
Pd(1) S(2) C(2) C(1) 0.8(2) . . .
Pd(1) S(3) C(3) S(7) 179.10(15) . . .
Pd(1) S(3) C(3) C(4) -0.9(2) . . .
Pd(1) S(4) C(4) S(8) 179.46(15) . . .
Pd(1) S(4) C(4) C(3) 0.7(2) . . .
C(1) S(5) C(5) S(6) -0.5(2) . . .
C(1) S(5) C(5) S(9) 179.3(2) . . .
C(5) S(5) C(1) S(1) -179.4(2) . . .
C(5) S(5) C(1) C(2) 0.6(2) . . .
C(2) S(6) C(5) S(5) 0.3(2) . . .
C(2) S(6) C(5) S(9) -179.6(2) . . .
C(5) S(6) C(2) S(2) 178.4(2) . . .
C(5) S(6) C(2) C(1) 0.2(2) . . .
C(3) S(7) C(6) S(8) -2.0(2) . . .
C(3) S(7) C(6) S(10) 179.1(2) . . .
C(6) S(7) C(3) S(3) -179.59(19) . . .
C(6) S(7) C(3) C(4) 0.4(2) . . .
C(4) S(8) C(6) S(7) 2.6(2) . . .
C(4) S(8) C(6) S(10) -178.6(2) . . .
C(6) S(8) C(4) S(4) 178.80(19) . . .
C(6) S(8) C(4) C(3) -2.3(2) . . .
C(7) P(1) C(8) C(9) 175.9(3) . . .
C(7) P(1) C(8) C(9) 57.2(4) . 2_756 2_756
C(7) P(1) C(8) C(9) 57.2(4) 2_756 . .
C(7) P(1) C(8) C(9) 175.9(3) 2_756 2_756 2_756
C(8) P(1) C(8) C(9) -62.6(4) . 2_756 2_756
C(8) P(1) C(8) C(9) -62.6(4) 2_756 . .
S(1) C(1) C(2) S(2) 1.3(4) . . .
S(1) C(1) C(2) S(6) 179.47(18) . . .
S(5) C(1) C(2) S(2) -178.72(17) . . .
S(5) C(1) C(2) S(6) -0.5(3) . . .
S(3) C(3) C(4) S(4) 0.1(3) . . .
S(3) C(3) C(4) S(8) -178.69(16) . . .
S(7) C(3) C(4) S(4) -179.86(16) . . .
S(7) C(3) C(4) S(8) 1.3(3) . . .
